data_1502338
loop_
_publ_author_name
'Ghorai, Manas K.'
'Nanaji, Y.'
'Yadav, A. K.'

_publ_section_title
;
 Ring opening/C-N cyclization of activated aziridines with carbon
 nucleophiles: highly diastereo- and enantioselective synthesis of
 tetrahydroquinolines.
;
_journal_issue 16
_journal_name_full 'Organic letters'
_journal_page_first 4256
_journal_page_last 4259
_journal_paper_doi 10.1021/ol2016077
_journal_volume 13
_journal_year 2011
_chemical_formula_moiety 'C29 H33 Br N2 O4 S'
_chemical_formula_sum 'C29 H33 Br N2 O4 S'
_chemical_formula_weight 585.54
_chemical_name_systematic
;
 ?
;
_space_group_IT_number 2
_symmetry_cell_setting triclinic
_symmetry_space_group_name_Hall '-P 1'
_symmetry_space_group_name_H-M 'P -1'
_atom_sites_solution_hydrogens geom
_atom_sites_solution_primary direct
_atom_sites_solution_secondary difmap
_audit_creation_method SHELXL-97
_cell_angle_alpha 93.336(7)
_cell_angle_beta 101.165(6)
_cell_angle_gamma 114.297(5)
_cell_formula_units_Z 2
_cell_length_a 11.004(4)
_cell_length_b 11.586(5)
_cell_length_c 12.288(6)
_cell_measurement_reflns_used 999
_cell_measurement_temperature 100(2)
_cell_measurement_theta_max 26.00
_cell_measurement_theta_min 2.09
_cell_volume 1384.1(10)
_computing_structure_refinement 'SHELXL-97 (Sheldrick, 1997)'
_diffrn_ambient_temperature 100(2)
_diffrn_measured_fraction_theta_full 0.976
_diffrn_measured_fraction_theta_max 0.976
_diffrn_measurement_device_type 'CCD area detector'
_diffrn_measurement_method 'Omega scans'
_diffrn_radiation_monochromator graphite
_diffrn_radiation_source 'fine-focus sealed tube'
_diffrn_radiation_type MoK\a
_diffrn_radiation_wavelength 0.71073
_diffrn_reflns_av_R_equivalents 0.0403
_diffrn_reflns_av_sigmaI/netI 0.0885
_diffrn_reflns_limit_h_max 13
_diffrn_reflns_limit_h_min -13
_diffrn_reflns_limit_k_max 13
_diffrn_reflns_limit_k_min -14
_diffrn_reflns_limit_l_max 12
_diffrn_reflns_limit_l_min -15
_diffrn_reflns_number 7746
_diffrn_reflns_theta_full 26.00
_diffrn_reflns_theta_max 26.00
_diffrn_reflns_theta_min 2.09
_exptl_absorpt_coefficient_mu 1.597
_exptl_absorpt_correction_T_max 0.7406
_exptl_absorpt_correction_T_min 0.6127
_exptl_absorpt_correction_type empirical
_exptl_absorpt_process_details SADABS
_exptl_crystal_colour white
_exptl_crystal_density_diffrn 1.405
_exptl_crystal_density_method 'not measured'
_exptl_crystal_description block
_exptl_crystal_F_000 608
_exptl_crystal_size_max 0.34
_exptl_crystal_size_mid 0.26
_exptl_crystal_size_min 0.20
_refine_diff_density_max 1.269
_refine_diff_density_min -0.806
_refine_diff_density_rms 0.179
_refine_ls_extinction_method none
_refine_ls_goodness_of_fit_ref 1.033
_refine_ls_hydrogen_treatment constr
_refine_ls_matrix_type full
_refine_ls_number_parameters 338
_refine_ls_number_reflns 5311
_refine_ls_number_restraints 0
_refine_ls_restrained_S_all 1.033
_refine_ls_R_factor_all 0.0871
_refine_ls_R_factor_gt 0.0622
_refine_ls_shift/su_max 0.000
_refine_ls_shift/su_mean 0.000
_refine_ls_structure_factor_coef Fsqd
_refine_ls_weighting_details 'calc w=1/[\s^2^(Fo^2^)+(0.1150P)^2^+0.0000P] where P=(Fo^2^+2Fc^2^)/3'
_refine_ls_weighting_scheme calc
_refine_ls_wR_factor_gt 0.1554
_refine_ls_wR_factor_ref 0.1966
_reflns_number_gt 3941
_reflns_number_total 5311
_reflns_threshold_expression >2sigma(I)
_cod_data_source_file ol2016077_si_002.cif
_cod_data_source_block 14e
_cod_depositor_comments
;
The following automatic conversions were performed:

'_symmetry_cell_setting' value 'Triclinic' changed to 'triclinic'
according to /home/saulius/struct/CIF-dictionaries/cif_core.dic
dictionary named 'cif_core.dic' version 2.4.1 from 2010-06-29.

Automatic conversion script
Id: cif_fix_values 1715 2011-07-08 13:25:40Z adriana 
;
_cod_original_sg_symbol_H-M P-1
_cod_database_code 1502338

loop_
_symmetry_equiv_pos_as_xyz
'x, y, z'
'-x, -y, -z'

loop_
_atom_site_label
_atom_site_type_symbol
_atom_site_fract_x
_atom_site_fract_y
_atom_site_fract_z
_atom_site_U_iso_or_equiv
_atom_site_adp_type
_atom_site_occupancy
_atom_site_symmetry_multiplicity
_atom_site_calc_flag
_atom_site_refinement_flags
C1 C 0.3273(5) -0.1509(5) 0.6296(5) 0.0225(12) Uani 1 1 d .
H1 H 0.4124 -0.0810 0.6408 0.027 Uiso 1 1 calc R
C2 C 0.2923(6) -0.2185(6) 0.7151(5) 0.0303(13) Uani 1 1 d .
H2 H 0.3529 -0.1913 0.7856 0.036 Uiso 1 1 calc R
C3 C 0.1663(6) -0.3286(5) 0.6992(5) 0.0255(12) Uani 1 1 d .
C4 C 0.1335(7) -0.4070(6) 0.7913(6) 0.0405(16) Uani 1 1 d .
H4A H 0.0406 -0.4720 0.7684 0.061 Uiso 1 1 calc R
H4B H 0.1439 -0.3526 0.8578 0.061 Uiso 1 1 calc R
H4C H 0.1949 -0.4467 0.8068 0.061 Uiso 1 1 calc R
C5 C 0.0739(6) -0.3613(5) 0.5952(5) 0.0274(13) Uani 1 1 d .
H5 H -0.0110 -0.4316 0.5832 0.033 Uiso 1 1 calc R
C6 C 0.1064(5) -0.2905(5) 0.5086(5) 0.0213(11) Uani 1 1 d .
H6 H 0.0431 -0.3119 0.4400 0.026 Uiso 1 1 calc R
C7 C 0.2348(5) -0.1876(4) 0.5263(4) 0.0161(10) Uani 1 1 d .
C8 C 0.2151(5) 0.0839(5) 0.4191(4) 0.0170(10) Uani 1 1 d .
H8 H 0.1303 0.0155 0.3722 0.020 Uiso 1 1 calc R
C9 C 0.1835(5) 0.1150(5) 0.5306(4) 0.0195(11) Uani 1 1 d .
H9A H 0.1049 0.1347 0.5137 0.023 Uiso 1 1 calc R
H9B H 0.1564 0.0384 0.5658 0.023 Uiso 1 1 calc R
C10 C 0.2974(5) 0.2240(5) 0.6154(4) 0.0219(11) Uani 1 1 d .
H10A H 0.3701 0.1988 0.6436 0.026 Uiso 1 1 calc R
H10B H 0.3354 0.2978 0.5781 0.026 Uiso 1 1 calc R
C11 C 0.2502(6) 0.2622(5) 0.7135(5) 0.0294(13) Uani 1 1 d .
H11A H 0.1773 0.2870 0.6849 0.035 Uiso 1 1 calc R
H11B H 0.2116 0.1879 0.7500 0.035 Uiso 1 1 calc R
C12 C 0.3603(6) 0.3699(5) 0.7999(5) 0.0323(14) Uani 1 1 d .
H12A H 0.4306 0.3447 0.8322 0.048 Uiso 1 1 calc R
H12B H 0.3213 0.3896 0.8577 0.048 Uiso 1 1 calc R
H12C H 0.3995 0.4442 0.7649 0.048 Uiso 1 1 calc R
C13 C 0.2586(5) 0.1990(4) 0.3518(4) 0.0165(10) Uani 1 1 d .
H13 H 0.3452 0.2664 0.3972 0.020 Uiso 1 1 calc R
C14 C 0.2837(5) 0.1669(5) 0.2393(4) 0.0195(11) Uani 1 1 d .
C15 C 0.1924(6) 0.0571(5) 0.1617(4) 0.0222(11) Uani 1 1 d .
H15 H 0.1184 -0.0046 0.1827 0.027 Uiso 1 1 calc R
C16 C 0.2098(6) 0.0385(6) 0.0547(5) 0.0299(13) Uani 1 1 d .
H16 H 0.1483 -0.0350 0.0048 0.036 Uiso 1 1 calc R
C17 C 0.3198(7) 0.1302(6) 0.0220(5) 0.0338(14) Uani 1 1 d .
H17 H 0.3309 0.1190 -0.0504 0.041 Uiso 1 1 calc R
C18 C 0.4139(6) 0.2397(6) 0.0987(5) 0.0306(13) Uani 1 1 d .
H18 H 0.4888 0.3004 0.0779 0.037 Uiso 1 1 calc R
C19 C 0.3946(5) 0.2567(5) 0.2054(5) 0.0245(12) Uani 1 1 d .
H19 H 0.4570 0.3297 0.2556 0.029 Uiso 1 1 calc R
C20 C 0.1522(5) 0.2544(4) 0.3360(4) 0.0156(10) Uani 1 1 d .
H20 H 0.1501 0.2868 0.4108 0.019 Uiso 1 1 calc R
C21 C 0.0135(5) 0.1537(5) 0.2826(4) 0.0183(11) Uani 1 1 d .
C22 C 0.1880(5) 0.3657(5) 0.2695(4) 0.0174(10) Uani 1 1 d .
C23 C 0.2672(5) 0.4925(5) 0.3201(4) 0.0170(10) Uani 1 1 d .
C24 C 0.3021(5) 0.5926(5) 0.2573(4) 0.0174(10) Uani 1 1 d .
H24 H 0.3540 0.6766 0.2937 0.021 Uiso 1 1 calc R
C25 C 0.2606(5) 0.5685(5) 0.1426(4) 0.0199(11) Uani 1 1 d .
C26 C 0.1795(5) 0.4399(5) 0.0883(4) 0.0207(11) Uani 1 1 d .
C27 C 0.1439(5) 0.3425(5) 0.1526(4) 0.0192(11) Uani 1 1 d .
H27 H 0.0888 0.2588 0.1167 0.023 Uiso 1 1 calc R
C28 C 0.3623(6) 0.7906(5) 0.1230(5) 0.0286(13) Uani 1 1 d .
H28A H 0.3100 0.8099 0.1693 0.043 Uiso 1 1 calc R
H28B H 0.3739 0.8439 0.0654 0.043 Uiso 1 1 calc R
H28C H 0.4507 0.8062 0.1683 0.043 Uiso 1 1 calc R
C29 C 0.0467(6) 0.2966(5) -0.0815(5) 0.0293(13) Uani 1 1 d .
H29A H 0.0886 0.2394 -0.0655 0.044 Uiso 1 1 calc R
H29B H 0.0257 0.2969 -0.1610 0.044 Uiso 1 1 calc R
H29C H -0.0363 0.2684 -0.0557 0.044 Uiso 1 1 calc R
N1 N 0.3209(4) 0.0345(4) 0.4330(4) 0.0188(9) Uani 1 1 d .
H1A H 0.4059 0.0887 0.4542 0.023 Uiso 1 1 calc R
N2 N -0.0917(5) 0.0740(4) 0.2404(4) 0.0262(11) Uani 1 1 d .
O1 O 0.4133(3) -0.1174(3) 0.4060(3) 0.0204(8) Uani 1 1 d .
O2 O 0.1708(3) -0.1712(3) 0.3157(3) 0.0221(8) Uani 1 1 d .
O3 O 0.2901(4) 0.6569(3) 0.0718(3) 0.0270(9) Uani 1 1 d .
O4 O 0.1401(4) 0.4241(3) -0.0251(3) 0.0280(9) Uani 1 1 d .
S2 S 0.28494(12) -0.11369(11) 0.41072(10) 0.0163(3) Uani 1 1 d .
Br1 Br 0.33258(5) 0.53734(5) 0.47938(4) 0.0227(2) Uani 1 1 d .

loop_
_atom_site_aniso_label
_atom_site_aniso_U_11
_atom_site_aniso_U_22
_atom_site_aniso_U_33
_atom_site_aniso_U_23
_atom_site_aniso_U_13
_atom_site_aniso_U_12
C1 0.021(3) 0.017(3) 0.029(3) 0.005(2) 0.006(2) 0.008(2)
C2 0.028(3) 0.037(3) 0.028(3) 0.013(3) 0.005(3) 0.015(3)
C3 0.027(3) 0.032(3) 0.032(3) 0.014(3) 0.017(3) 0.022(3)
C4 0.043(4) 0.047(4) 0.048(4) 0.028(3) 0.023(3) 0.027(3)
C5 0.027(3) 0.024(3) 0.038(3) 0.009(3) 0.016(3) 0.013(2)
C6 0.022(3) 0.025(3) 0.022(3) 0.005(2) 0.007(2) 0.015(2)
C7 0.020(2) 0.008(2) 0.023(3) 0.002(2) 0.005(2) 0.008(2)
C8 0.016(2) 0.014(2) 0.019(3) 0.004(2) 0.003(2) 0.005(2)
C9 0.022(3) 0.021(3) 0.015(3) 0.007(2) 0.002(2) 0.008(2)
C10 0.025(3) 0.017(3) 0.024(3) 0.005(2) 0.005(2) 0.010(2)
C11 0.030(3) 0.025(3) 0.030(3) 0.000(2) 0.008(3) 0.009(3)
C12 0.038(3) 0.032(3) 0.027(3) 0.001(3) 0.012(3) 0.014(3)
C13 0.016(2) 0.011(2) 0.018(3) 0.001(2) 0.000(2) 0.003(2)
C14 0.020(3) 0.021(3) 0.019(3) 0.006(2) 0.003(2) 0.011(2)
C15 0.031(3) 0.019(3) 0.018(3) 0.006(2) 0.008(2) 0.011(2)
C16 0.037(3) 0.032(3) 0.020(3) 0.001(2) 0.005(3) 0.016(3)
C17 0.052(4) 0.041(4) 0.016(3) 0.007(3) 0.011(3) 0.025(3)
C18 0.031(3) 0.040(3) 0.024(3) 0.013(3) 0.012(3) 0.014(3)
C19 0.024(3) 0.027(3) 0.025(3) 0.006(2) 0.004(2) 0.012(2)
C20 0.019(2) 0.013(2) 0.015(3) 0.001(2) 0.004(2) 0.008(2)
C21 0.023(3) 0.018(3) 0.017(3) 0.009(2) 0.006(2) 0.010(2)
C22 0.021(2) 0.014(2) 0.018(3) 0.004(2) 0.004(2) 0.008(2)
C23 0.018(2) 0.017(3) 0.014(3) 0.002(2) 0.001(2) 0.008(2)
C24 0.022(3) 0.010(2) 0.020(3) 0.002(2) 0.005(2) 0.007(2)
C25 0.022(3) 0.019(3) 0.019(3) 0.004(2) 0.001(2) 0.010(2)
C26 0.024(3) 0.015(3) 0.020(3) 0.003(2) 0.002(2) 0.007(2)
C27 0.024(3) 0.017(3) 0.017(3) 0.003(2) 0.003(2) 0.010(2)
C28 0.044(3) 0.018(3) 0.020(3) 0.004(2) 0.007(3) 0.010(3)
C29 0.040(3) 0.019(3) 0.019(3) 0.001(2) 0.001(3) 0.006(3)
N1 0.019(2) 0.014(2) 0.022(2) 0.0049(17) 0.0042(18) 0.0059(18)
N2 0.029(3) 0.024(2) 0.028(3) 0.007(2) 0.005(2) 0.014(2)
O1 0.0235(18) 0.0161(18) 0.023(2) 0.0012(15) 0.0054(16) 0.0102(15)
O2 0.0213(18) 0.0173(18) 0.022(2) 0.0023(15) -0.0001(16) 0.0055(15)
O3 0.042(2) 0.0136(19) 0.018(2) 0.0053(15) 0.0044(18) 0.0060(17)
O4 0.039(2) 0.022(2) 0.0136(19) 0.0044(16) 0.0029(17) 0.0061(18)
S2 0.0191(6) 0.0128(6) 0.0158(6) 0.0024(5) 0.0028(5) 0.0063(5)
Br1 0.0288(3) 0.0195(3) 0.0180(3) 0.0015(2) 0.0018(2) 0.0107(2)

loop_
_atom_type_symbol
_atom_type_description
_atom_type_scat_dispersion_real
_atom_type_scat_dispersion_imag
_atom_type_scat_source
C C 0.0033 0.0016 'International Tables Vol C Tables 4.2.6.8 and 6.1.1.4'
H H 0.0000 0.0000 'International Tables Vol C Tables 4.2.6.8 and 6.1.1.4'
N N 0.0061 0.0033 'International Tables Vol C Tables 4.2.6.8 and 6.1.1.4'
O O 0.0106 0.0060 'International Tables Vol C Tables 4.2.6.8 and 6.1.1.4'
S S 0.1246 0.1234 'International Tables Vol C Tables 4.2.6.8 and 6.1.1.4'
Br Br -0.2901 2.4595 'International Tables Vol C Tables 4.2.6.8 and 6.1.1.4'

loop_
_geom_angle_atom_site_label_1
_geom_angle_atom_site_label_2
_geom_angle_atom_site_label_3
_geom_angle
C2 C1 C7 119.3(5)
C2 C1 H1 120.3
C7 C1 H1 120.3
C1 C2 C3 121.6(5)
C1 C2 H2 119.2
C3 C2 H2 119.2
C5 C3 C2 117.6(5)
C5 C3 C4 121.3(5)
C2 C3 C4 121.1(5)
C3 C4 H4A 109.5
C3 C4 H4B 109.5
H4A C4 H4B 109.5
C3 C4 H4C 109.5
H4A C4 H4C 109.5
H4B C4 H4C 109.5
C3 C5 C6 121.1(5)
C3 C5 H5 119.4
C6 C5 H5 119.4
C7 C6 C5 119.1(5)
C7 C6 H6 120.5
C5 C6 H6 120.5
C1 C7 C6 121.0(5)
C1 C7 S2 120.0(4)
C6 C7 S2 118.7(4)
N1 C8 C9 113.0(4)
N1 C8 C13 108.7(4)
C9 C8 C13 113.8(4)
N1 C8 H8 107.0
C9 C8 H8 107.0
C13 C8 H8 107.0
C10 C9 C8 117.0(4)
C10 C9 H9A 108.0
C8 C9 H9A 108.0
C10 C9 H9B 108.0
C8 C9 H9B 108.0
H9A C9 H9B 107.3
C11 C10 C9 113.2(4)
C11 C10 H10A 108.9
C9 C10 H10A 108.9
C11 C10 H10B 108.9
C9 C10 H10B 108.9
H10A C10 H10B 107.8
C12 C11 C10 114.9(5)
C12 C11 H11A 108.5
C10 C11 H11A 108.5
C12 C11 H11B 108.5
C10 C11 H11B 108.5
H11A C11 H11B 107.5
C11 C12 H12A 109.5
C11 C12 H12B 109.5
H12A C12 H12B 109.5
C11 C12 H12C 109.5
H12A C12 H12C 109.5
H12B C12 H12C 109.5
C14 C13 C20 110.1(4)
C14 C13 C8 114.0(4)
C20 C13 C8 110.7(4)
C14 C13 H13 107.3
C20 C13 H13 107.3
C8 C13 H13 107.3
C19 C14 C15 117.7(5)
C19 C14 C13 118.8(5)
C15 C14 C13 123.1(4)
C16 C15 C14 121.6(5)
C16 C15 H15 119.2
C14 C15 H15 119.2
C15 C16 C17 119.8(6)
C15 C16 H16 120.1
C17 C16 H16 120.1
C16 C17 C18 119.7(5)
C16 C17 H17 120.1
C18 C17 H17 120.1
C19 C18 C17 119.6(5)
C19 C18 H18 120.2
C17 C18 H18 120.2
C18 C19 C14 121.5(5)
C18 C19 H19 119.2
C14 C19 H19 119.2
C21 C20 C22 110.0(4)
C21 C20 C13 110.9(4)
C22 C20 C13 113.1(4)
C21 C20 H20 107.5
C22 C20 H20 107.5
C13 C20 H20 107.5
N2 C21 C20 178.1(6)
C23 C22 C27 117.2(4)
C23 C22 C20 122.7(4)
C27 C22 C20 120.1(4)
C22 C23 C24 121.7(5)
C22 C23 Br1 121.4(4)
C24 C23 Br1 116.9(4)
C25 C24 C23 120.6(5)
C25 C24 H24 119.7
C23 C24 H24 119.7
O3 C25 C24 126.4(5)
O3 C25 C26 114.6(4)
C24 C25 C26 119.1(4)
O4 C26 C27 125.1(5)
O4 C26 C25 115.6(4)
C27 C26 C25 119.3(5)
C26 C27 C22 122.1(5)
C26 C27 H27 118.9
C22 C27 H27 118.9
O3 C28 H28A 109.5
O3 C28 H28B 109.5
H28A C28 H28B 109.5
O3 C28 H28C 109.5
H28A C28 H28C 109.5
H28B C28 H28C 109.5
O4 C29 H29A 109.5
O4 C29 H29B 109.5
H29A C29 H29B 109.5
O4 C29 H29C 109.5
H29A C29 H29C 109.5
H29B C29 H29C 109.5
C8 N1 S2 123.1(3)
C8 N1 H1A 118.4
S2 N1 H1A 118.4
C25 O3 C28 116.8(4)
C26 O4 C29 116.8(4)
O2 S2 O1 119.5(2)
O2 S2 N1 107.5(2)
O1 S2 N1 104.8(2)
O2 S2 C7 107.8(2)
O1 S2 C7 106.7(2)
N1 S2 C7 110.4(2)

loop_
_geom_bond_atom_site_label_1
_geom_bond_atom_site_label_2
_geom_bond_distance
C1 C2 1.368(7)
C1 C7 1.381(7)
C1 H1 0.9300
C2 C3 1.414(8)
C2 H2 0.9300
C3 C5 1.391(8)
C3 C4 1.499(7)
C4 H4A 0.9600
C4 H4B 0.9600
C4 H4C 0.9600
C5 C6 1.392(7)
C5 H5 0.9300
C6 C7 1.389(7)
C6 H6 0.9300
C7 S2 1.763(5)
C8 N1 1.481(6)
C8 C9 1.537(7)
C8 C13 1.564(6)
C8 H8 0.9800
C9 C10 1.513(7)
C9 H9A 0.9700
C9 H9B 0.9700
C10 C11 1.513(8)
C10 H10A 0.9700
C10 H10B 0.9700
C11 C12 1.502(8)
C11 H11A 0.9700
C11 H11B 0.9700
C12 H12A 0.9600
C12 H12B 0.9600
C12 H12C 0.9600
C13 C14 1.516(7)
C13 C20 1.538(6)
C13 H13 0.9800
C14 C19 1.396(7)
C14 C15 1.405(7)
C15 C16 1.381(8)
C15 H15 0.9300
C16 C17 1.391(8)
C16 H16 0.9300
C17 C18 1.404(8)
C17 H17 0.9300
C18 C19 1.384(8)
C18 H18 0.9300
C19 H19 0.9300
C20 C21 1.476(7)
C20 C22 1.521(6)
C20 H20 0.9800
C21 N2 1.138(6)
C22 C23 1.391(7)
C22 C27 1.397(7)
C23 C24 1.393(7)
C23 Br1 1.909(5)
C24 C25 1.369(7)
C24 H24 0.9300
C25 O3 1.360(6)
C25 C26 1.421(7)
C26 O4 1.355(6)
C26 C27 1.382(7)
C27 H27 0.9300
C28 O3 1.451(6)
C28 H28A 0.9600
C28 H28B 0.9600
C28 H28C 0.9600
C29 O4 1.441(6)
C29 H29A 0.9600
C29 H29B 0.9600
C29 H29C 0.9600
N1 S2 1.589(4)
N1 H1A 0.8600
O1 S2 1.442(4)
O2 S2 1.428(4)

loop_
_geom_torsion_atom_site_label_1
_geom_torsion_atom_site_label_2
_geom_torsion_atom_site_label_3
_geom_torsion_atom_site_label_4
_geom_torsion
C7 C1 C2 C3 2.9(9)
C1 C2 C3 C5 -4.5(9)
C1 C2 C3 C4 175.6(5)
C2 C3 C5 C6 2.1(8)
C4 C3 C5 C6 -178.0(5)
C3 C5 C6 C7 1.6(8)
C2 C1 C7 C6 1.0(8)
C2 C1 C7 S2 -172.8(4)
C5 C6 C7 C1 -3.2(8)
C5 C6 C7 S2 170.6(4)
N1 C8 C9 C10 65.9(5)
C13 C8 C9 C10 -58.7(6)
C8 C9 C10 C11 170.3(4)
C9 C10 C11 C12 179.8(5)
N1 C8 C13 C14 55.8(5)
C9 C8 C13 C14 -177.4(4)
N1 C8 C13 C20 -179.5(4)
C9 C8 C13 C20 -52.7(5)
C20 C13 C14 C19 95.4(5)
C8 C13 C14 C19 -139.6(5)
C20 C13 C14 C15 -77.4(6)
C8 C13 C14 C15 47.6(6)
C19 C14 C15 C16 -0.8(8)
C13 C14 C15 C16 172.1(5)
C14 C15 C16 C17 -0.2(8)
C15 C16 C17 C18 1.3(9)
C16 C17 C18 C19 -1.4(9)
C17 C18 C19 C14 0.4(8)
C15 C14 C19 C18 0.7(8)
C13 C14 C19 C18 -172.5(5)
C14 C13 C20 C21 71.8(5)
C8 C13 C20 C21 -55.1(5)
C14 C13 C20 C22 -52.2(5)
C8 C13 C20 C22 -179.1(4)
C22 C20 C21 N2 108(16)
C13 C20 C21 N2 -17(17)
C21 C20 C22 C23 145.6(5)
C13 C20 C22 C23 -89.8(6)
C21 C20 C22 C27 -36.0(6)
C13 C20 C22 C27 88.6(6)
C27 C22 C23 C24 -0.3(7)
C20 C22 C23 C24 178.1(5)
C27 C22 C23 Br1 179.4(4)
C20 C22 C23 Br1 -2.1(7)
C22 C23 C24 C25 -1.0(8)
Br1 C23 C24 C25 179.3(4)
C23 C24 C25 O3 -178.5(5)
C23 C24 C25 C26 1.0(8)
O3 C25 C26 O4 -1.8(7)
C24 C25 C26 O4 178.6(5)
O3 C25 C26 C27 179.8(5)
C24 C25 C26 C27 0.3(8)
O4 C26 C27 C22 -179.8(5)
C25 C26 C27 C22 -1.7(8)
C23 C22 C27 C26 1.7(8)
C20 C22 C27 C26 -176.8(5)
C9 C8 N1 S2 99.0(5)
C13 C8 N1 S2 -133.7(4)
C24 C25 O3 C28 -5.8(8)
C26 C25 O3 C28 174.8(5)
C27 C26 O4 C29 4.2(8)
C25 C26 O4 C29 -174.1(5)
C8 N1 S2 O2 37.9(4)
C8 N1 S2 O1 166.0(4)
C8 N1 S2 C7 -79.5(4)
C1 C7 S2 O2 179.1(4)
C6 C7 S2 O2 5.2(5)
C1 C7 S2 O1 49.6(5)
C6 C7 S2 O1 -124.3(4)
C1 C7 S2 N1 -63.7(5)
C6 C7 S2 N1 122.4(4)
